data_4081240
loop_
_publ_author_name
'Almazahreh, Laith R.'
'Apfel, Ulf-Peter'
'Imhof, Wolfgang'
'Rudolph, Manfred'
'G\"orls, Helmar'
'Talarmin, Jean'
'Schollhammer, Philippe'
'El-khateeb, Mohammad'
'Weigand, Wolfgang'

_publ_section_title
;
 A Novel [FeFe] Hydrogenase Model with a (SCH2)2P&#x2550;O Moiety
;
_journal_issue 16
_journal_name_full Organometallics
_journal_page_first 4523
_journal_paper_doi 10.1021/om4003544
_journal_volume 32
_journal_year 2013
_chemical_formula_moiety 'C14 H9 Fe2 O7 P S2'
_chemical_formula_sum 'C14 H9 Fe2 O7 P S2'
_chemical_formula_weight 496.00
_space_group_IT_number 2
_symmetry_cell_setting triclinic
_symmetry_space_group_name_Hall '-P 1'
_symmetry_space_group_name_H-M 'P -1'
_atom_sites_solution_hydrogens geom
_atom_sites_solution_primary direct
_atom_sites_solution_secondary difmap
_audit_creation_method SHELXL-97
_cell_angle_alpha 101.279(3)
_cell_angle_beta 90.192(3)
_cell_angle_gamma 93.730(2)
_cell_formula_units_Z 2
_cell_length_a 7.3196(4)
_cell_length_b 9.2393(4)
_cell_length_c 13.5606(4)
_cell_measurement_reflns_used 5939
_cell_measurement_temperature 133(2)
_cell_measurement_theta_max 27.44
_cell_measurement_theta_min 2.96
_cell_volume 897.34(7)
_computing_cell_refinement DENZO
_computing_data_collection COLLECT
_computing_data_reduction DENZO
_computing_molecular_graphics SHELXTL/PC
_computing_publication_material SHELXL-97
_computing_structure_refinement 'SHELXL-97 (Sheldrick, 2008)'
_computing_structure_solution 'SHELXS-97 (Sheldrick, 2008)'
_diffrn_ambient_temperature 133(2)
_diffrn_measured_fraction_theta_full 0.985
_diffrn_measured_fraction_theta_max 0.985
_diffrn_measurement_device_type KappaCCD
_diffrn_measurement_method 'phi- + omega-scan'
_diffrn_radiation_monochromator graphite
_diffrn_radiation_source 'fine-focus sealed tube'
_diffrn_radiation_type MoK\a
_diffrn_radiation_wavelength 0.71073
_diffrn_reflns_av_R_equivalents 0.0282
_diffrn_reflns_av_sigmaI/netI 0.0410
_diffrn_reflns_limit_h_max 9
_diffrn_reflns_limit_h_min -8
_diffrn_reflns_limit_k_max 11
_diffrn_reflns_limit_k_min -11
_diffrn_reflns_limit_l_max 13
_diffrn_reflns_limit_l_min -17
_diffrn_reflns_number 5939
_diffrn_reflns_theta_full 27.44
_diffrn_reflns_theta_max 27.44
_diffrn_reflns_theta_min 2.96
_exptl_absorpt_coefficient_mu 1.972
_exptl_absorpt_correction_type none
_exptl_crystal_colour red-brown
_exptl_crystal_density_diffrn 1.836
_exptl_crystal_density_method 'not measured'
_exptl_crystal_description prism
_exptl_crystal_F_000 496
_exptl_crystal_size_max 0.05
_exptl_crystal_size_mid 0.05
_exptl_crystal_size_min 0.04
_refine_diff_density_max 1.039
_refine_diff_density_min -0.560
_refine_diff_density_rms 0.134
_refine_ls_extinction_method none
_refine_ls_goodness_of_fit_ref 1.130
_refine_ls_hydrogen_treatment constr
_refine_ls_matrix_type full
_refine_ls_number_parameters 235
_refine_ls_number_reflns 4023
_refine_ls_number_restraints 0
_refine_ls_restrained_S_all 1.130
_refine_ls_R_factor_all 0.0632
_refine_ls_R_factor_gt 0.0547
_refine_ls_shift/su_max 0.000
_refine_ls_shift/su_mean 0.000
_refine_ls_structure_factor_coef Fsqd
_refine_ls_weighting_details 'calc w=1/[\s^2^(Fo^2^)+(0.0432P)^2^+5.7689P] where P=(Fo^2^+2Fc^2^)/3'
_refine_ls_weighting_scheme calc
_refine_ls_wR_factor_gt 0.1317
_refine_ls_wR_factor_ref 0.1395
_reflns_number_gt 3607
_reflns_number_total 4023
_reflns_threshold_expression >2sigma(I)
_cod_data_source_file om4003544_si_001.cif
_cod_data_source_block FO4259
_cod_database_code 4081240

loop_
_symmetry_equiv_pos_as_xyz
'x, y, z'
'-x, -y, -z'

loop_
_atom_site_label
_atom_site_type_symbol
_atom_site_fract_x
_atom_site_fract_y
_atom_site_fract_z
_atom_site_U_iso_or_equiv
_atom_site_adp_type
_atom_site_occupancy
_atom_site_symmetry_multiplicity
_atom_site_calc_flag
_atom_site_refinement_flags
Fe1 Fe 0.33628(9) 0.01225(7) 0.78512(5) 0.01565(17) Uani 1 1 d .
Fe2 Fe 0.36456(10) 0.28718(7) 0.84992(5) 0.01729(17) Uani 1 1 d .
S1 S 0.53087(16) 0.17005(12) 0.72234(8) 0.0171(2) Uani 1 1 d .
S2 S 0.11376(16) 0.16411(12) 0.76843(8) 0.0169(2) Uani 1 1 d .
P1 P 0.24481(16) 0.14652(13) 0.54862(8) 0.0147(2) Uani 1 1 d .
O1 O 0.2295(5) -0.0149(4) 0.5072(2) 0.0188(7) Uani 1 1 d .
O2 O 0.3059(6) -0.2541(4) 0.6235(3) 0.0283(8) Uani 1 1 d .
O3 O 0.6418(6) -0.0637(5) 0.9015(3) 0.0329(9) Uani 1 1 d .
O4 O 0.0938(6) -0.1046(5) 0.9270(3) 0.0320(9) Uani 1 1 d .
O5 O 0.7065(7) 0.3201(5) 0.9689(3) 0.0410(11) Uani 1 1 d .
O6 O 0.1550(7) 0.3498(5) 1.0368(3) 0.0389(10) Uani 1 1 d .
O7 O 0.3575(8) 0.5804(5) 0.7961(3) 0.0448(12) Uani 1 1 d .
C1 C 0.4661(6) 0.2145(5) 0.6023(3) 0.0170(9) Uani 1 1 d .
H1A H 0.4739 0.3236 0.6104 0.020 Uiso 1 1 calc R
H1B H 0.5592 0.1770 0.5526 0.020 Uiso 1 1 calc R
C2 C 0.0808(6) 0.2075(5) 0.6438(3) 0.0162(9) Uani 1 1 d .
H2A H -0.0417 0.1645 0.6181 0.019 Uiso 1 1 calc R
H2B H 0.0786 0.3163 0.6522 0.019 Uiso 1 1 calc R
C3 C 0.2129(6) 0.2589(5) 0.4553(3) 0.0163(9) Uani 1 1 d .
C4 C 0.2191(6) 0.4123(5) 0.4832(3) 0.0169(9) Uani 1 1 d .
H4A H 0.2370 0.4584 0.5519 0.020 Uiso 1 1 calc R
C5 C 0.1994(7) 0.4988(5) 0.4108(4) 0.0199(9) Uani 1 1 d .
H5A H 0.2051 0.6036 0.4298 0.024 Uiso 1 1 calc R
C6 C 0.1713(7) 0.4308(6) 0.3108(4) 0.0235(10) Uani 1 1 d .
H6A H 0.1560 0.4891 0.2613 0.028 Uiso 1 1 calc R
C7 C 0.1653(7) 0.2781(6) 0.2829(4) 0.0252(11) Uani 1 1 d .
H7A H 0.1475 0.2322 0.2142 0.030 Uiso 1 1 calc R
C8 C 0.1853(6) 0.1923(6) 0.3546(3) 0.0193(9) Uani 1 1 d .
H8A H 0.1802 0.0875 0.3351 0.023 Uiso 1 1 calc R
C9 C 0.3153(7) -0.1501(5) 0.6832(3) 0.0199(9) Uani 1 1 d .
C10 C 0.5258(7) -0.0349(5) 0.8531(4) 0.0229(10) Uani 1 1 d .
C11 C 0.1874(7) -0.0589(5) 0.8713(4) 0.0224(10) Uani 1 1 d .
C12 C 0.5734(8) 0.3092(6) 0.9230(4) 0.0259(11) Uani 1 1 d .
C13 C 0.2325(8) 0.3221(5) 0.9633(4) 0.0255(11) Uani 1 1 d .
C14 C 0.3610(8) 0.4685(6) 0.8183(3) 0.0249(11) Uani 1 1 d .

loop_
_atom_site_aniso_label
_atom_site_aniso_U_11
_atom_site_aniso_U_22
_atom_site_aniso_U_33
_atom_site_aniso_U_23
_atom_site_aniso_U_13
_atom_site_aniso_U_12
Fe1 0.0220(3) 0.0105(3) 0.0143(3) 0.0022(2) -0.0019(2) 0.0016(2)
Fe2 0.0273(4) 0.0113(3) 0.0128(3) 0.0013(2) -0.0021(2) 0.0010(3)
S1 0.0198(6) 0.0157(5) 0.0154(5) 0.0025(4) -0.0024(4) 0.0009(4)
S2 0.0209(6) 0.0150(5) 0.0153(5) 0.0035(4) 0.0005(4) 0.0026(4)
P1 0.0193(6) 0.0112(5) 0.0134(5) 0.0013(4) -0.0016(4) 0.0029(4)
O1 0.0260(18) 0.0115(15) 0.0184(15) 0.0015(12) -0.0027(13) 0.0025(13)
O2 0.048(2) 0.0139(17) 0.0216(17) 0.0014(14) -0.0010(16) 0.0020(16)
O3 0.037(2) 0.039(2) 0.0244(18) 0.0050(16) -0.0080(16) 0.0155(18)
O4 0.039(2) 0.034(2) 0.0247(18) 0.0096(16) 0.0033(16) -0.0022(17)
O5 0.053(3) 0.030(2) 0.037(2) -0.0023(18) -0.022(2) 0.003(2)
O6 0.065(3) 0.028(2) 0.0213(19) 0.0021(16) 0.0115(19) -0.006(2)
O7 0.078(4) 0.021(2) 0.039(2) 0.0148(18) 0.005(2) 0.007(2)
C1 0.020(2) 0.018(2) 0.0118(19) 0.0015(16) -0.0011(16) 0.0026(18)
C2 0.020(2) 0.016(2) 0.0132(19) 0.0019(16) 0.0011(16) 0.0057(17)
C3 0.016(2) 0.020(2) 0.015(2) 0.0076(17) 0.0015(16) 0.0040(17)
C4 0.022(2) 0.013(2) 0.016(2) 0.0025(16) -0.0005(17) -0.0023(17)
C5 0.021(2) 0.015(2) 0.025(2) 0.0053(18) 0.0054(18) 0.0040(18)
C6 0.021(2) 0.028(3) 0.027(2) 0.018(2) 0.0003(19) 0.003(2)
C7 0.031(3) 0.028(3) 0.016(2) 0.0035(19) -0.0024(19) 0.005(2)
C8 0.017(2) 0.022(2) 0.019(2) 0.0043(18) -0.0018(17) 0.0002(18)
C9 0.029(3) 0.016(2) 0.016(2) 0.0070(18) 0.0010(18) 0.0030(19)
C10 0.033(3) 0.018(2) 0.017(2) 0.0006(18) -0.0019(19) 0.005(2)
C11 0.035(3) 0.015(2) 0.018(2) 0.0039(18) -0.0061(19) 0.002(2)
C12 0.039(3) 0.016(2) 0.021(2) -0.0023(18) -0.009(2) 0.000(2)
C13 0.040(3) 0.013(2) 0.022(2) 0.0013(18) -0.004(2) -0.005(2)
C14 0.039(3) 0.023(3) 0.014(2) 0.0065(18) 0.0023(19) 0.006(2)

loop_
_atom_type_symbol
_atom_type_description
_atom_type_scat_dispersion_real
_atom_type_scat_dispersion_imag
_atom_type_scat_source
C C 0.0033 0.0016 'International Tables Vol C Tables 4.2.6.8 and 6.1.1.4'
H H 0.0000 0.0000 'International Tables Vol C Tables 4.2.6.8 and 6.1.1.4'
O O 0.0106 0.0060 'International Tables Vol C Tables 4.2.6.8 and 6.1.1.4'
P P 0.1023 0.0942 'International Tables Vol C Tables 4.2.6.8 and 6.1.1.4'
S S 0.1246 0.1234 'International Tables Vol C Tables 4.2.6.8 and 6.1.1.4'
Fe Fe 0.3463 0.8444 'International Tables Vol C Tables 4.2.6.8 and 6.1.1.4'

loop_
_geom_angle_atom_site_label_1
_geom_angle_atom_site_label_2
_geom_angle_atom_site_label_3
_geom_angle
C10 Fe1 C11 88.3(2)
C10 Fe1 C9 99.6(2)
C11 Fe1 C9 97.3(2)
C10 Fe1 S2 150.77(16)
C11 Fe1 S2 86.10(16)
C9 Fe1 S2 109.56(16)
C10 Fe1 S1 88.16(17)
C11 Fe1 S1 159.79(16)
C9 Fe1 S1 102.95(15)
S2 Fe1 S1 87.33(5)
C10 Fe1 Fe2 97.92(16)
C11 Fe1 Fe2 104.74(16)
C9 Fe1 Fe2 152.17(14)
S2 Fe1 Fe2 56.23(4)
S1 Fe1 Fe2 56.16(4)
C12 Fe2 C14 100.6(2)
C12 Fe2 C13 90.6(2)
C14 Fe2 C13 98.2(2)
C12 Fe2 S1 85.75(17)
C14 Fe2 S1 100.71(16)
C13 Fe2 S1 161.09(17)
C12 Fe2 S2 156.27(17)
C14 Fe2 S2 103.00(18)
C13 Fe2 S2 88.68(17)
S1 Fe2 S2 87.26(5)
C12 Fe2 Fe1 101.68(16)
C14 Fe2 Fe1 146.12(16)
C13 Fe2 Fe1 106.74(16)
S1 Fe2 Fe1 56.18(4)
S2 Fe2 Fe1 56.10(4)
C1 S1 Fe2 111.78(16)
C1 S1 Fe1 116.77(16)
Fe2 S1 Fe1 67.66(4)
C2 S2 Fe1 117.00(15)
C2 S2 Fe2 112.52(16)
Fe1 S2 Fe2 67.67(4)
O1 P1 C1 113.9(2)
O1 P1 C2 114.5(2)
C1 P1 C2 106.3(2)
O1 P1 C3 113.8(2)
C1 P1 C3 103.0(2)
C2 P1 C3 104.3(2)
P1 C1 S1 118.6(3)
P1 C1 H1A 107.7
S1 C1 H1A 107.7
P1 C1 H1B 107.7
S1 C1 H1B 107.7
H1A C1 H1B 107.1
P1 C2 S2 118.0(2)
P1 C2 H2A 107.8
S2 C2 H2A 107.8
P1 C2 H2B 107.8
S2 C2 H2B 107.8
H2A C2 H2B 107.2
C8 C3 C4 119.5(4)
C8 C3 P1 120.1(4)
C4 C3 P1 120.4(3)
C3 C4 C5 120.3(4)
C3 C4 H4A 119.9
C5 C4 H4A 119.9
C6 C5 C4 119.5(4)
C6 C5 H5A 120.2
C4 C5 H5A 120.2
C5 C6 C7 120.2(4)
C5 C6 H6A 119.9
C7 C6 H6A 119.9
C8 C7 C6 120.3(5)
C8 C7 H7A 119.9
C6 C7 H7A 119.9
C7 C8 C3 120.1(5)
C7 C8 H8A 119.9
C3 C8 H8A 119.9
O2 C9 Fe1 176.5(4)
O3 C10 Fe1 176.2(5)
O4 C11 Fe1 179.2(5)
O5 C12 Fe2 178.6(5)
O6 C13 Fe2 176.6(5)
O7 C14 Fe2 178.3(5)

loop_
_geom_bond_atom_site_label_1
_geom_bond_atom_site_label_2
_geom_bond_distance
Fe1 C10 1.787(5)
Fe1 C11 1.789(5)
Fe1 C9 1.828(5)
Fe1 S2 2.2564(13)
Fe1 S1 2.2589(13)
Fe1 Fe2 2.5148(9)
Fe2 C12 1.797(5)
Fe2 C14 1.810(5)
Fe2 C13 1.805(5)
Fe2 S1 2.2582(13)
Fe2 S2 2.2599(13)
S1 C1 1.824(4)
S2 C2 1.831(4)
P1 O1 1.484(3)
P1 C1 1.797(5)
P1 C2 1.800(4)
P1 C3 1.810(5)
O2 C9 1.127(6)
O3 C10 1.147(6)
O4 C11 1.144(6)
O5 C12 1.142(7)
O6 C13 1.141(7)
O7 C14 1.134(7)
C1 H1A 0.9900
C1 H1B 0.9900
C2 H2A 0.9900
C2 H2B 0.9900
C3 C8 1.392(6)
C3 C4 1.392(6)
C4 C5 1.394(6)
C4 H4A 0.9500
C5 C6 1.386(7)
C5 H5A 0.9500
C6 C7 1.385(7)
C6 H6A 0.9500
C7 C8 1.383(7)
C7 H7A 0.9500
C8 H8A 0.9500
